data_1520168
loop_
_publ_author_name
'Callear, Samantha K.'
'Hursthouse, Michael B.'

_publ_section_title
;
 Di-1,1,3,3-tetramethylbutylammonium glutarate hemiglutaric acid
;
_journal_name_full 'Crystal Structure Report Archive'
_journal_page_first 524
_journal_year 2008
_chemical_formula_sum 'C47 H100 N4 O12'
_chemical_formula_weight 913.31
_chemical_name_systematic
;
Glutaric acid & 1,1,3,3-tetramethylbutylamine
;
_space_group_IT_number 5
_symmetry_cell_setting monoclinic
_symmetry_space_group_name_Hall 'C 2y'
_symmetry_space_group_name_H-M 'C 1 2 1'
_atom_sites_solution_hydrogens geom
_atom_sites_solution_primary direct
_atom_sites_solution_secondary difmap
_cell_angle_alpha 90.00
_cell_angle_beta 94.025(3)
_cell_angle_gamma 90.00
_cell_formula_units_Z 2
_cell_length_a 23.089(7)
_cell_length_b 6.403(2)
_cell_length_c 18.496(6)
_cell_measurement_reflns_used 958
_cell_measurement_temperature 120(2)
_cell_measurement_theta_max 26.99
_cell_measurement_theta_min 3.21
_cell_volume 2727.7(15)
_computing_cell_refinement 'Bruker SAINT'
_computing_data_collection 'Bruker APEX2'
_computing_data_reduction 'Bruker SAINT'
_computing_structure_refinement 'SHELXL-97 (Sheldrick, 1997)'
_diffrn_ambient_temperature 120(2)
_diffrn_measured_fraction_theta_full 0.991
_diffrn_measured_fraction_theta_max 0.991
_diffrn_measurement_device_type 'Bruker SMART APEX2 CCD diffractometer'
_diffrn_measurement_method 'fine-slice \w scans'
_diffrn_radiation_monochromator 'silicon 111'
_diffrn_radiation_source 'Daresbury SRS station 9.8'
_diffrn_radiation_type synchrotron
_diffrn_radiation_wavelength 0.6911
_diffrn_reflns_av_R_equivalents 0.0492
_diffrn_reflns_av_sigmaI/netI 0.0747
_diffrn_reflns_limit_h_max 29
_diffrn_reflns_limit_h_min -29
_diffrn_reflns_limit_k_max 8
_diffrn_reflns_limit_k_min -8
_diffrn_reflns_limit_l_max 23
_diffrn_reflns_limit_l_min -24
_diffrn_reflns_number 12018
_diffrn_reflns_theta_full 26.66
_diffrn_reflns_theta_max 26.66
_diffrn_reflns_theta_min 2.84
_diffrn_standards_decay_% 5
_diffrn_standards_number 0
_exptl_absorpt_coefficient_mu 0.079
_exptl_absorpt_correction_type none
_exptl_crystal_colour colourless
_exptl_crystal_density_diffrn 1.112
_exptl_crystal_density_method 'not measured'
_exptl_crystal_description needle
_exptl_crystal_F_000 1012
_exptl_crystal_size_max 0.20
_exptl_crystal_size_mid 0.02
_exptl_crystal_size_min 0.02
_refine_diff_density_max 0.527
_refine_diff_density_min -0.209
_refine_diff_density_rms 0.043
_refine_ls_abs_structure_details 'Flack H D (1983), Acta Cryst. A39, 876-881'
_refine_ls_abs_structure_Flack 1.7(9)
_refine_ls_extinction_method none
_refine_ls_goodness_of_fit_ref 1.029
_refine_ls_hydrogen_treatment constr
_refine_ls_matrix_type full
_refine_ls_number_parameters 305
_refine_ls_number_reflns 6130
_refine_ls_number_restraints 1
_refine_ls_restrained_S_all 1.029
_refine_ls_R_factor_all 0.0581
_refine_ls_R_factor_gt 0.0498
_refine_ls_shift/su_max 0.004
_refine_ls_shift/su_mean 0.000
_refine_ls_structure_factor_coef Fsqd
_refine_ls_weighting_details 'calc w=1/[\s^2^(Fo^2^)+(0.0653P)^2^+0.4011P] where P=(Fo^2^+2Fc^2^)/3'
_refine_ls_weighting_scheme calc
_refine_ls_wR_factor_gt 0.1268
_refine_ls_wR_factor_ref 0.1331
_reflns_number_gt 5380
_reflns_number_total 6130
_reflns_threshold_expression >2sigma(I)
_cod_data_source_file eCrystal-524.cif
_cod_data_source_block ssg0302
_cod_depositor_comments
;
Citation :
Callear, Samantha K. and Hursthouse, Michael B. (2008) 
University of Southampton, Crystal Structure Report Archive. 
(doi:10.5258/ecrystals/524)

More at:
http://ecrystals.chem.soton.ac.uk/524/

The following automatic conversions were performed:

'_symmetry_cell_setting' value 'Monoclinic' changed to 'monoclinic'
according to the built-in table from CIF Core dictionary named
'cif_core.dic' version 2.4.1 from 2010-06-29.

Automatic conversion script
Id: cif_fix_values 3392 2015-05-12 13:50:21Z andrius 
;
_cod_original_sg_symbol_H-M C2
_cod_database_code 1520168

loop_
_symmetry_equiv_pos_as_xyz
'x, y, z'
'-x, y, -z'
'x+1/2, y+1/2, z'
'-x+1/2, y+1/2, -z'

loop_
_atom_site_label
_atom_site_type_symbol
_atom_site_fract_x
_atom_site_fract_y
_atom_site_fract_z
_atom_site_U_iso_or_equiv
_atom_site_adp_type
_atom_site_occupancy
_atom_site_symmetry_multiplicity
_atom_site_calc_flag
_atom_site_refinement_flags
_atom_site_disorder_assembly
_atom_site_disorder_group
C1 C 0.26584(7) 0.6667(3) 0.14482(9) 0.0212(4) Uani 1 1 d . . .
C2 C 0.27904(8) 0.7678(3) 0.21836(10) 0.0228(4) Uani 1 1 d . . .
H2A H 0.2474 0.7353 0.2501 0.027 Uiso 1 1 calc R . .
H2B H 0.2806 0.9213 0.2125 0.027 Uiso 1 1 calc R . .
C3 C 0.33677(8) 0.6903(4) 0.25412(9) 0.0247(4) Uani 1 1 d . . .
H3A H 0.3688 0.7379 0.2253 0.030 Uiso 1 1 calc R . .
H3B H 0.3369 0.5357 0.2544 0.030 Uiso 1 1 calc R . .
C4 C 0.34718(8) 0.7707(4) 0.33229(10) 0.0262(4) Uani 1 1 d . . .
H4A H 0.3882 0.7464 0.3495 0.031 Uiso 1 1 calc R . .
H4B H 0.3399 0.9230 0.3333 0.031 Uiso 1 1 calc R . .
C5 C 0.30792(8) 0.6617(3) 0.38246(9) 0.0221(4) Uani 1 1 d . . .
O1A O 0.26567(6) 0.7824(2) 0.08855(7) 0.0276(3) Uani 1 1 d . . .
O1B O 0.25639(6) 0.4758(2) 0.14314(7) 0.0270(3) Uani 1 1 d . . .
O5A O 0.27356(6) 0.7673(2) 0.41772(7) 0.0250(3) Uani 1 1 d . . .
O5B O 0.31222(6) 0.4650(2) 0.38745(7) 0.0246(3) Uani 1 1 d . . .
C21 C 0.45377(9) 0.1608(5) 0.22203(11) 0.0363(5) Uani 1 1 d . . .
H21A H 0.4943 0.1327 0.2383 0.055 Uiso 1 1 calc R . .
H21B H 0.4287 0.0569 0.2430 0.055 Uiso 1 1 calc R . .
H21C H 0.4430 0.3007 0.2378 0.055 Uiso 1 1 calc R . .
C22 C 0.44638(8) 0.1483(3) 0.13861(10) 0.0248(4) Uani 1 1 d . . .
C23 C 0.38049(8) 0.1766(3) 0.11815(9) 0.0231(4) Uani 1 1 d . . .
H23A H 0.3609 0.0525 0.1372 0.028 Uiso 1 1 calc R . .
H23B H 0.3679 0.2978 0.1463 0.028 Uiso 1 1 calc R . .
C24 C 0.35455(8) 0.2082(3) 0.03953(10) 0.0217(4) Uani 1 1 d . . .
C26 C 0.48396(10) 0.3194(4) 0.10837(13) 0.0357(5) Uani 1 1 d . . .
H26A H 0.5243 0.3021 0.1279 0.054 Uiso 1 1 calc R . .
H26B H 0.4696 0.4564 0.1225 0.054 Uiso 1 1 calc R . .
H26C H 0.4821 0.3093 0.0554 0.054 Uiso 1 1 calc R . .
C27 C 0.46770(10) -0.0651(4) 0.11588(13) 0.0366(5) Uani 1 1 d . . .
H27A H 0.4673 -0.0716 0.0629 0.055 Uiso 1 1 calc R . .
H27B H 0.4422 -0.1738 0.1332 0.055 Uiso 1 1 calc R . .
H27C H 0.5074 -0.0875 0.1368 0.055 Uiso 1 1 calc R . .
C28 C 0.37093(9) 0.0428(4) -0.01454(10) 0.0279(4) Uani 1 1 d . . .
H28A H 0.3651 -0.0963 0.0058 0.042 Uiso 1 1 calc R . .
H28B H 0.4118 0.0598 -0.0245 0.042 Uiso 1 1 calc R . .
H28C H 0.3465 0.0586 -0.0597 0.042 Uiso 1 1 calc R . .
C29 C 0.36416(9) 0.4273(3) 0.01005(11) 0.0275(4) Uani 1 1 d . . .
H29A H 0.4053 0.4457 0.0018 0.041 Uiso 1 1 calc R . .
H29B H 0.3526 0.5311 0.0452 0.041 Uiso 1 1 calc R . .
H29C H 0.3407 0.4456 -0.0358 0.041 Uiso 1 1 calc R . .
N25 N 0.28967(6) 0.1883(3) 0.04567(8) 0.0218(3) Uani 1 1 d . . .
H25A H 0.2830 0.0828 0.0633 0.043(8) Uiso 1 1 calc R . .
H25B H 0.2672 0.2042 0.0026 0.051(8) Uiso 1 1 d R . .
H25C H 0.2742 0.2925 0.0796 0.044(7) Uiso 1 1 d R . .
C31 C -0.04279(10) -0.1961(4) 0.41504(12) 0.0348(5) Uani 1 1 d . . .
C32 C 0.00448(10) -0.3518(4) 0.43163(13) 0.0376(5) Uani 1 1 d . . .
H32A H 0.0420 -0.2762 0.4359 0.045 Uiso 1 1 calc R . .
H32B H 0.0055 -0.4479 0.3898 0.045 Uiso 1 1 calc R . .
C33 C 0.0000 -0.4831(5) 0.5000 0.0336(7) Uani 1 2 d S . .
H33A H 0.0346 -0.5742 0.5065 0.040 Uiso 0.50 1 calc PR . .
H33B H -0.0346 -0.5742 0.4935 0.040 Uiso 0.50 1 calc PR . .
O31A O -0.03419(8) -0.0120(3) 0.40338(13) 0.0576(5) Uani 1 1 d . . .
O31B O -0.09467(7) -0.2791(3) 0.41421(10) 0.0417(4) Uani 1 1 d . . .
H31 H -0.1198 -0.1841 0.4108 0.14(2) Uiso 1 1 calc R . .
C41 C 0.14497(10) 0.1134(4) 0.18765(11) 0.0360(5) Uani 1 1 d . . .
H41A H 0.1446 -0.0383 0.1945 0.054 Uiso 1 1 calc R . .
H41B H 0.1838 0.1579 0.1759 0.054 Uiso 1 1 calc R . .
H41C H 0.1167 0.1515 0.1479 0.054 Uiso 1 1 calc R . .
C42 C 0.12893(8) 0.2222(3) 0.25790(10) 0.0249(4) Uani 1 1 d . . .
C43 C 0.17826(8) 0.1680(3) 0.31612(9) 0.0229(4) Uani 1 1 d . . .
H43A H 0.1870 0.0177 0.3105 0.027 Uiso 1 1 calc R . .
H43B H 0.2131 0.2454 0.3031 0.027 Uiso 1 1 calc R . .
C44 C 0.17230(7) 0.2061(3) 0.39760(10) 0.0204(4) Uani 1 1 d . . .
C46 C 0.12574(9) 0.4577(4) 0.24255(12) 0.0322(5) Uani 1 1 d . . .
H46A H 0.0985 0.4837 0.2005 0.048 Uiso 1 1 calc R . .
H46B H 0.1643 0.5093 0.2325 0.048 Uiso 1 1 calc R . .
H46C H 0.1124 0.5306 0.2849 0.048 Uiso 1 1 calc R . .
C47 C 0.06898(9) 0.1423(4) 0.27606(12) 0.0326(5) Uani 1 1 d . . .
H47A H 0.0562 0.2189 0.3179 0.049 Uiso 1 1 calc R . .
H47B H 0.0714 -0.0070 0.2875 0.049 Uiso 1 1 calc R . .
H47C H 0.0411 0.1639 0.2343 0.049 Uiso 1 1 calc R . .
C48 C 0.13427(9) 0.0440(4) 0.43182(11) 0.0289(4) Uani 1 1 d . . .
H48A H 0.1488 -0.0963 0.4222 0.043 Uiso 1 1 calc R . .
H48B H 0.0942 0.0571 0.4110 0.043 Uiso 1 1 calc R . .
H48C H 0.1353 0.0671 0.4843 0.043 Uiso 1 1 calc R . .
C49 C 0.15417(9) 0.4263(3) 0.41706(11) 0.0277(4) Uani 1 1 d . . .
H49A H 0.1564 0.4417 0.4699 0.041 Uiso 1 1 calc R . .
H49B H 0.1142 0.4515 0.3976 0.041 Uiso 1 1 calc R . .
H49C H 0.1802 0.5274 0.3963 0.041 Uiso 1 1 calc R . .
N45 N 0.23307(6) 0.1759(3) 0.43304(8) 0.0203(3) Uani 1 1 d . . .
H45A H 0.2462 0.0465 0.4221 0.020(5) Uiso 1 1 calc R . .
H45B H 0.2322 0.1886 0.4820 0.044(7) Uiso 1 1 calc R . .
H45C H 0.2572 0.2744 0.4163 0.033(6) Uiso 1 1 calc R . .

loop_
_atom_site_aniso_label
_atom_site_aniso_U_11
_atom_site_aniso_U_22
_atom_site_aniso_U_33
_atom_site_aniso_U_23
_atom_site_aniso_U_13
_atom_site_aniso_U_12
C1 0.0178(8) 0.0255(10) 0.0200(8) -0.0014(8) -0.0009(6) 0.0015(8)
C2 0.0225(9) 0.0260(10) 0.0196(8) -0.0029(7) -0.0007(7) 0.0003(8)
C3 0.0218(9) 0.0329(11) 0.0194(8) -0.0007(8) 0.0018(7) -0.0004(8)
C4 0.0244(9) 0.0316(11) 0.0222(9) -0.0001(8) -0.0008(7) -0.0067(8)
C5 0.0195(8) 0.0294(11) 0.0168(8) -0.0012(7) -0.0024(6) -0.0021(8)
O1A 0.0351(8) 0.0255(8) 0.0212(7) 0.0014(6) -0.0044(6) -0.0040(6)
O1B 0.0335(7) 0.0239(7) 0.0234(7) -0.0011(5) 0.0011(5) -0.0014(6)
O5A 0.0268(7) 0.0251(7) 0.0229(6) 0.0007(5) 0.0008(5) 0.0033(6)
O5B 0.0213(6) 0.0230(7) 0.0295(7) -0.0008(6) 0.0010(5) -0.0005(6)
C21 0.0271(10) 0.0554(15) 0.0254(10) 0.0001(10) -0.0061(8) 0.0017(10)
C22 0.0203(9) 0.0292(11) 0.0241(9) 0.0011(8) -0.0025(7) -0.0014(8)
C23 0.0218(8) 0.0272(10) 0.0197(8) -0.0008(8) -0.0023(6) 0.0007(8)
C24 0.0191(8) 0.0254(10) 0.0203(8) 0.0012(7) -0.0005(6) 0.0013(7)
C26 0.0264(11) 0.0391(13) 0.0410(12) 0.0056(10) -0.0026(9) -0.0072(9)
C27 0.0318(11) 0.0335(13) 0.0425(12) -0.0036(10) -0.0099(9) 0.0094(10)
C28 0.0283(10) 0.0310(12) 0.0239(9) -0.0032(8) -0.0010(7) 0.0050(8)
C29 0.0265(9) 0.0272(11) 0.0286(10) 0.0065(8) -0.0007(8) -0.0008(8)
N25 0.0221(8) 0.0222(8) 0.0203(7) 0.0023(6) -0.0029(6) -0.0010(7)
C31 0.0312(11) 0.0409(14) 0.0320(11) -0.0046(10) 0.0003(9) 0.0014(10)
C32 0.0293(11) 0.0459(14) 0.0376(11) -0.0047(10) 0.0016(9) 0.0045(10)
C33 0.0218(13) 0.0342(18) 0.0444(17) 0.000 -0.0010(12) 0.000
O31A 0.0354(10) 0.0483(12) 0.0884(15) 0.0165(11) -0.0001(9) -0.0032(9)
O31B 0.0286(8) 0.0362(10) 0.0598(11) -0.0049(8) -0.0012(7) 0.0021(7)
C41 0.0352(11) 0.0500(15) 0.0221(9) -0.0028(9) -0.0041(8) 0.0014(10)
C42 0.0227(9) 0.0305(11) 0.0208(9) 0.0019(7) -0.0034(7) -0.0002(8)
C43 0.0208(8) 0.0266(10) 0.0208(8) 0.0003(8) -0.0014(6) 0.0023(8)
C44 0.0173(8) 0.0216(10) 0.0219(8) 0.0023(7) -0.0020(6) -0.0009(7)
C46 0.0276(10) 0.0342(12) 0.0336(10) 0.0093(9) -0.0057(8) 0.0004(9)
C47 0.0254(10) 0.0407(13) 0.0306(10) 0.0070(9) -0.0045(8) -0.0060(9)
C48 0.0270(10) 0.0324(12) 0.0269(9) 0.0051(8) -0.0012(8) -0.0072(9)
C49 0.0229(9) 0.0301(11) 0.0294(10) -0.0045(8) -0.0015(7) 0.0039(8)
N45 0.0207(7) 0.0200(8) 0.0198(7) 0.0002(6) -0.0012(6) 0.0004(6)

loop_
_atom_type_symbol
_atom_type_description
_atom_type_scat_dispersion_real
_atom_type_scat_dispersion_imag
_atom_type_scat_source
C C 0.0033 0.0016 'International Tables Vol C Tables 4.2.6.8 and 6.1.1.4'
H H 0.0000 0.0000 'International Tables Vol C Tables 4.2.6.8 and 6.1.1.4'
N N 0.0061 0.0033 'International Tables Vol C Tables 4.2.6.8 and 6.1.1.4'
O O 0.0106 0.0060 'International Tables Vol C Tables 4.2.6.8 and 6.1.1.4'

loop_
_geom_angle_atom_site_label_1
_geom_angle_atom_site_label_2
_geom_angle_atom_site_label_3
_geom_angle
_geom_angle_site_symmetry_1
_geom_angle_site_symmetry_3
O1B C1 O1A 124.07(17) . .
O1B C1 C2 117.79(17) . .
O1A C1 C2 118.15(18) . .
C1 C2 C3 111.31(16) . .
C1 C2 H2A 109.4 . .
C3 C2 H2A 109.4 . .
C1 C2 H2B 109.4 . .
C3 C2 H2B 109.4 . .
H2A C2 H2B 108.0 . .
C2 C3 C4 111.86(16) . .
C2 C3 H3A 109.2 . .
C4 C3 H3A 109.2 . .
C2 C3 H3B 109.2 . .
C4 C3 H3B 109.2 . .
H3A C3 H3B 107.9 . .
C5 C4 C3 111.19(16) . .
C5 C4 H4A 109.4 . .
C3 C4 H4A 109.4 . .
C5 C4 H4B 109.4 . .
C3 C4 H4B 109.4 . .
H4A C4 H4B 108.0 . .
O5A C5 O5B 123.06(18) . .
O5A C5 C4 119.78(19) . .
O5B C5 C4 117.15(17) . .
C22 C21 H21A 109.5 . .
C22 C21 H21B 109.5 . .
H21A C21 H21B 109.5 . .
C22 C21 H21C 109.5 . .
H21A C21 H21C 109.5 . .
H21B C21 H21C 109.5 . .
C27 C22 C26 109.86(18) . .
C27 C22 C21 107.93(19) . .
C26 C22 C21 107.65(18) . .
C27 C22 C23 111.59(17) . .
C26 C22 C23 113.53(17) . .
C21 C22 C23 105.99(15) . .
C24 C23 C22 123.55(15) . .
C24 C23 H23A 106.4 . .
C22 C23 H23A 106.4 . .
C24 C23 H23B 106.4 . .
C22 C23 H23B 106.4 . .
H23A C23 H23B 106.5 . .
N25 C24 C28 106.44(15) . .
N25 C24 C29 105.87(15) . .
C28 C24 C29 110.82(16) . .
N25 C24 C23 103.77(14) . .
C28 C24 C23 115.38(16) . .
C29 C24 C23 113.57(16) . .
C22 C26 H26A 109.5 . .
C22 C26 H26B 109.5 . .
H26A C26 H26B 109.5 . .
C22 C26 H26C 109.5 . .
H26A C26 H26C 109.5 . .
H26B C26 H26C 109.5 . .
C22 C27 H27A 109.5 . .
C22 C27 H27B 109.5 . .
H27A C27 H27B 109.5 . .
C22 C27 H27C 109.5 . .
H27A C27 H27C 109.5 . .
H27B C27 H27C 109.5 . .
C24 C28 H28A 109.5 . .
C24 C28 H28B 109.5 . .
H28A C28 H28B 109.5 . .
C24 C28 H28C 109.5 . .
H28A C28 H28C 109.5 . .
H28B C28 H28C 109.5 . .
C24 C29 H29A 109.5 . .
C24 C29 H29B 109.5 . .
H29A C29 H29B 109.5 . .
C24 C29 H29C 109.5 . .
H29A C29 H29C 109.5 . .
H29B C29 H29C 109.5 . .
C24 N25 H25A 109.5 . .
C24 N25 H25B 115.0 . .
H25A N25 H25B 110.2 . .
C24 N25 H25C 112.9 . .
H25A N25 H25C 103.3 . .
H25B N25 H25C 105.3 . .
O31A C31 O31B 123.5(2) . .
O31A C31 C32 123.8(2) . .
O31B C31 C32 112.7(2) . .
C31 C32 C33 116.50(18) . .
C31 C32 H32A 108.2 . .
C33 C32 H32A 108.2 . .
C31 C32 H32B 108.2 . .
C33 C32 H32B 108.2 . .
H32A C32 H32B 107.3 . .
C32 C33 C32 113.3(3) . 2_556
C32 C33 H33A 108.9 . .
C32 C33 H33A 108.9 2_556 .
C32 C33 H33B 108.9 . .
C32 C33 H33B 108.9 2_556 .
H33A C33 H33B 107.7 . .
C31 O31B H31 109.5 . .
C42 C41 H41A 109.5 . .
C42 C41 H41B 109.5 . .
H41A C41 H41B 109.5 . .
C42 C41 H41C 109.5 . .
H41A C41 H41C 109.5 . .
H41B C41 H41C 109.5 . .
C47 C42 C46 109.60(18) . .
C47 C42 C41 107.91(17) . .
C46 C42 C41 107.40(18) . .
C47 C42 C43 113.77(16) . .
C46 C42 C43 111.80(17) . .
C41 C42 C43 106.02(16) . .
C44 C43 C42 122.11(15) . .
C44 C43 H43A 106.8 . .
C42 C43 H43A 106.8 . .
C44 C43 H43B 106.8 . .
C42 C43 H43B 106.8 . .
H43A C43 H43B 106.7 . .
N45 C44 C49 106.10(15) . .
N45 C44 C48 105.99(15) . .
C49 C44 C48 110.88(17) . .
N45 C44 C43 104.98(14) . .
C49 C44 C43 115.01(16) . .
C48 C44 C43 113.03(16) . .
C42 C46 H46A 109.5 . .
C42 C46 H46B 109.5 . .
H46A C46 H46B 109.5 . .
C42 C46 H46C 109.5 . .
H46A C46 H46C 109.5 . .
H46B C46 H46C 109.5 . .
C42 C47 H47A 109.5 . .
C42 C47 H47B 109.5 . .
H47A C47 H47B 109.5 . .
C42 C47 H47C 109.5 . .
H47A C47 H47C 109.5 . .
H47B C47 H47C 109.5 . .
C44 C48 H48A 109.5 . .
C44 C48 H48B 109.5 . .
H48A C48 H48B 109.5 . .
C44 C48 H48C 109.5 . .
H48A C48 H48C 109.5 . .
H48B C48 H48C 109.5 . .
C44 C49 H49A 109.5 . .
C44 C49 H49B 109.5 . .
H49A C49 H49B 109.5 . .
C44 C49 H49C 109.5 . .
H49A C49 H49C 109.5 . .
H49B C49 H49C 109.5 . .
C44 N45 H45A 109.5 . .
C44 N45 H45B 109.5 . .
H45A N45 H45B 109.5 . .
C44 N45 H45C 109.5 . .
H45A N45 H45C 109.5 . .
H45B N45 H45C 109.5 . .

loop_
_geom_bond_atom_site_label_1
_geom_bond_atom_site_label_2
_geom_bond_distance
_geom_bond_site_symmetry_2
C1 O1B 1.242(3) .
C1 O1A 1.277(2) .
C1 C2 1.518(3) .
C2 C3 1.529(3) .
C2 H2A 0.9900 .
C2 H2B 0.9900 .
C3 C4 1.538(3) .
C3 H3A 0.9900 .
C3 H3B 0.9900 .
C4 C5 1.513(3) .
C4 H4A 0.9900 .
C4 H4B 0.9900 .
C5 O5A 1.259(2) .
C5 O5B 1.266(3) .
C21 C22 1.543(3) .
C21 H21A 0.9800 .
C21 H21B 0.9800 .
C21 H21C 0.9800 .
C22 C27 1.522(3) .
C22 C26 1.528(3) .
C22 C23 1.552(3) .
C23 C24 1.547(2) .
C23 H23A 0.9900 .
C23 H23B 0.9900 .
C24 N25 1.516(2) .
C24 C28 1.523(3) .
C24 C29 1.526(3) .
C26 H26A 0.9800 .
C26 H26B 0.9800 .
C26 H26C 0.9800 .
C27 H27A 0.9800 .
C27 H27B 0.9800 .
C27 H27C 0.9800 .
C28 H28A 0.9800 .
C28 H28B 0.9800 .
C28 H28C 0.9800 .
C29 H29A 0.9800 .
C29 H29B 0.9800 .
C29 H29C 0.9800 .
N25 H25A 0.7700 .
N25 H25B 0.9255 .
N25 H25C 0.9983 .
C31 O31A 1.217(3) .
C31 O31B 1.310(3) .
C31 C32 1.494(3) .
C32 C33 1.528(3) .
C32 H32A 0.9900 .
C32 H32B 0.9900 .
C33 C32 1.528(3) 2_556
C33 H33A 0.9900 .
C33 H33B 0.9900 .
O31B H31 0.8400 .
C41 C42 1.542(3) .
C41 H41A 0.9800 .
C41 H41B 0.9800 .
C41 H41C 0.9800 .
C42 C47 1.535(3) .
C42 C46 1.536(3) .
C42 C43 1.551(3) .
C43 C44 1.542(3) .
C43 H43A 0.9900 .
C43 H43B 0.9900 .
C44 N45 1.519(2) .
C44 C49 1.521(3) .
C44 C48 1.525(3) .
C46 H46A 0.9800 .
C46 H46B 0.9800 .
C46 H46C 0.9800 .
C47 H47A 0.9800 .
C47 H47B 0.9800 .
C47 H47C 0.9800 .
C48 H48A 0.9800 .
C48 H48B 0.9800 .
C48 H48C 0.9800 .
C49 H49A 0.9800 .
C49 H49B 0.9800 .
C49 H49C 0.9800 .
N45 H45A 0.9100 .
N45 H45B 0.9100 .
N45 H45C 0.9100 .

loop_
_geom_hbond_atom_site_label_D
_geom_hbond_atom_site_label_H
_geom_hbond_atom_site_label_A
_geom_hbond_distance_DH
_geom_hbond_distance_HA
_geom_hbond_distance_DA
_geom_hbond_angle_DHA
_geom_hbond_site_symmetry_A
N25 H25C O1B 1.00 1.73 2.725(2) 172.8 .
N45 H45C O5B 0.91 1.87 2.774(2) 174.6 .
N25 H25A O1A 0.77 2.03 2.784(2) 168.2 1_545
N45 H45A O5A 0.91 1.90 2.799(2) 169.6 1_545
N25 H25B O1A 0.93 1.87 2.777(2) 167.1 4_545
O31B H31 O5B 0.84 1.86 2.676(2) 162.9 3_445
N45 H45B O5A 0.91 1.94 2.836(2) 169.7 4_546
